data_2311999
loop_
_publ_author_name
'Kucera, Benjamin E.'
'Roberts, Christopher J.'
'Young, Jr, Victor G'
'Brennessel, William W.'
'Ellis, John E.'

_publ_section_title
;
 Niobium isocyanide complexes, Nb(CNAr)<sub>6</sub>, with Ar&#x00A0;=
 2,6-dimethylphenyl (Xyl), a diamagnetic dimer containing four reductively
 coupled isocyanides, and Ar&#x00A0;= 2,6-diisopropylphenyl (Dipp), a
 paramagnetic monomer analogous to the highly unstable
 hexacarbonylniobium(0).
;
_journal_coeditor_code QF3033
_journal_issue 'Pt 9'
_journal_name_full 'Acta crystallographica. Section C, Structural chemistry'
_journal_page_first 1259
_journal_page_last 1265
_journal_paper_doi 10.1107/S205322961901101X
_journal_volume 75
_journal_year 2019
_chemical_formula_iupac '[Nb2 (C9 H9 N1)10 (C36 H36 N4)]'
_chemical_formula_moiety 'C126 H126 N14 Nb2'
_chemical_formula_sum 'C126 H126 N14 Nb2'
_chemical_formula_weight 2022.22
_chemical_name_systematic
;
Bis[\m-<i>N</i>,<i>N</i>',<i>N</i>'',<i>N</i>'''-tetrakis(2,6-\
dimethylphenyl)squaramidinato(2-)]bis[pentakis(2,6-dimethylphenyl
isocyanide)niobium(I)]
;
_space_group_crystal_system monoclinic
_space_group_IT_number 15
_space_group_name_Hall '-C 2yc'
_space_group_name_H-M_alt 'C 1 2/c 1'
_atom_sites_solution_hydrogens geom
_atom_sites_solution_primary direct
_atom_sites_solution_secondary difmap
_audit_creation_method SHELXL-2018/3
_cell_angle_alpha 90
_cell_angle_beta 97.655(2)
_cell_angle_gamma 90
_cell_formula_units_Z 4
_cell_length_a 32.077(5)
_cell_length_b 15.830(2)
_cell_length_c 24.815(4)
_cell_measurement_reflns_used 3690
_cell_measurement_temperature 173(2)
_cell_measurement_theta_max 23.52
_cell_measurement_theta_min 2.26
_cell_volume 12488(3)
_computing_cell_refinement
;
SAINT (Bruker, 2003)
;
_computing_data_collection
;
SMART (Bruker, 2003)
;
_computing_data_reduction
;
SAINT (Bruker, 2003)
;
_computing_molecular_graphics
;
SHELXTL (Sheldrick, 2008)
;
_computing_publication_material
;
SHELXTL (Sheldrick, 2008)
;
_computing_structure_refinement
;
SHELXL2018 (Sheldrick, 2015)
;
_computing_structure_solution
;
SHELXS97 (Sheldrick, 2008)
;
_diffrn_ambient_temperature 173(2)
_diffrn_measured_fraction_theta_full 0.936
_diffrn_measured_fraction_theta_max 0.936
_diffrn_measurement_device_type 'Bruker SMART CCD platform'
_diffrn_measurement_method '\w scans'
_diffrn_radiation_type MoK\a
_diffrn_radiation_wavelength 0.71073
_diffrn_reflns_av_R_equivalents 0.0511
_diffrn_reflns_av_unetI/netI 0.0830
_diffrn_reflns_limit_h_max 38
_diffrn_reflns_limit_h_min -24
_diffrn_reflns_limit_k_max 18
_diffrn_reflns_limit_k_min -17
_diffrn_reflns_limit_l_max 29
_diffrn_reflns_limit_l_min -17
_diffrn_reflns_number 22038
_diffrn_reflns_theta_full 25.075
_diffrn_reflns_theta_max 25.075
_diffrn_reflns_theta_min 1.437
_diffrn_source 'normal-focus sealed tube'
_exptl_absorpt_coefficient_mu 0.233
_exptl_absorpt_correction_T_max 0.9550
_exptl_absorpt_correction_T_min 0.8926
_exptl_absorpt_correction_type multi-scan
_exptl_absorpt_process_details
;
(SADABS; Sheldrick, 1996)
;
_exptl_crystal_colour green-black
_exptl_crystal_density_diffrn 1.076
_exptl_crystal_description plate
_exptl_crystal_F_000 4248
_exptl_crystal_size_max 0.50
_exptl_crystal_size_mid 0.50
_exptl_crystal_size_min 0.20
_refine_diff_density_max 0.383
_refine_diff_density_min -0.253
_refine_ls_extinction_method none
_refine_ls_goodness_of_fit_ref 0.997
_refine_ls_hydrogen_treatment constr
_refine_ls_matrix_type full
_refine_ls_number_parameters 773
_refine_ls_number_reflns 10394
_refine_ls_number_restraints 462
_refine_ls_restrained_S_all 0.987
_refine_ls_R_factor_all 0.1024
_refine_ls_R_factor_gt 0.0549
_refine_ls_shift/su_max 0.001
_refine_ls_shift/su_mean 0.000
_refine_ls_structure_factor_coef Fsqd
_refine_ls_weighting_details 'w=1/[\s^2^(Fo^2^)+(0.0754P)^2^] where P=(Fo^2^+2Fc^2^)/3'
_refine_ls_weighting_scheme calc
_refine_ls_wR_factor_gt 0.1263
_refine_ls_wR_factor_ref 0.1444
_reflns_number_gt 6478
_reflns_number_total 10394
_reflns_threshold_expression 'I > 2\s(I)'
_cod_data_source_file qf3033sup1.cif
_cod_data_source_block 1
_cod_original_sg_symbol_H-M 'C 2/c'
_cod_database_code 2311999
_shelx_space_group_comment
;
The symmetry employed for this shelxl refinement is uniquely defined
by the following loop, which should always be used as a source of
symmetry information in preference to the above space-group names.
They are only intended as comments.
;
_shelx_estimated_absorpt_t_min 0.893
_shelx_estimated_absorpt_t_max 0.955

loop_
_space_group_symop_operation_xyz
'x, y, z'
'-x, y, -z+1/2'
'x+1/2, y+1/2, z'
'-x+1/2, y+1/2, -z+1/2'
'-x, -y, -z'
'x, -y, z-1/2'
'-x+1/2, -y+1/2, -z'
'x+1/2, -y+1/2, z-1/2'

loop_
_atom_site_type_symbol
_atom_site_label
_atom_site_fract_x
_atom_site_fract_y
_atom_site_fract_z
_atom_site_U_iso_or_equiv
_atom_site_adp_type
_atom_site_calc_flag
_atom_site_occupancy
_atom_site_disorder_assembly
_atom_site_disorder_group
Nb Nb1 0.11101(2) 0.48958(2) 0.98057(2) 0.03672(13) Uani d 1 . .
N N1 0.04468(9) 0.4410(2) 0.94357(13) 0.0428(8) Uani d 1 . .
N N2 0.06582(9) 0.55025(19) 1.03720(12) 0.0369(7) Uani d 1 . .
N N3 0.19727(12) 0.5470(2) 0.93368(16) 0.0600(10) Uani d 1 . .
N N4 0.18134(10) 0.5429(2) 1.08353(14) 0.0499(9) Uani d 1 . .
N N5 0.14160(10) 0.3377(2) 0.90392(15) 0.0499(9) Uani d 1 . .
N N6 0.13805(10) 0.3208(2) 1.05731(15) 0.0480(9) Uani d 1 . .
C C1 0.01683(11) 0.4716(2) 0.97262(15) 0.0360(9) Uani d 1 . .
C C2 0.02745(11) 0.5256(2) 1.01901(15) 0.0353(9) Uani d 1 . .
C C3 0.16549(13) 0.5279(2) 0.95014(17) 0.0436(10) Uani d 1 . .
C C4 0.15651(11) 0.5265(2) 1.04569(16) 0.0392(9) Uani d 1 . .
C C5 0.13066(11) 0.3942(3) 0.92927(17) 0.0412(10) Uani d 1 . .
C C6 0.12637(11) 0.3801(3) 1.03103(16) 0.0394(9) Uani d 1 . .
C C8 0.0355(10) 0.3598(7) 0.9174(5) 0.041(2) Uani d 0.430(7) A 1
C C9 0.0264(9) 0.2836(10) 0.9428(6) 0.049(3) Uani d 0.430(7) A 1
C C10 0.0192(8) 0.2101(10) 0.9109(6) 0.079(4) Uani d 0.430(7) A 1
H H10 0.012406 0.158791 0.927615 0.094 Uiso calc 0.430(7) A 1
C C11 0.0218(6) 0.2110(9) 0.8548(6) 0.084(4) Uani d 0.430(7) A 1
H H11 0.017064 0.160482 0.834290 0.100 Uiso calc 0.430(7) A 1
C C12 0.0313(8) 0.2860(10) 0.8290(6) 0.083(4) Uani d 0.430(7) A 1
H H12 0.033698 0.287014 0.791227 0.100 Uiso calc 0.430(7) A 1
C C13 0.0372(6) 0.3595(8) 0.8606(5) 0.046(3) Uani d 0.430(7) A 1
C C14 0.0222(12) 0.282(2) 1.0021(7) 0.063(4) Uani d 0.430(7) A 1
H H14A 0.047974 0.304354 1.022962 0.094 Uiso calc 0.430(7) A 1
H H14B 0.017459 0.224223 1.013488 0.094 Uiso calc 0.430(7) A 1
H H14C -0.001732 0.317658 1.008756 0.094 Uiso calc 0.430(7) A 1
C C15 0.0452(7) 0.4396(11) 0.8316(8) 0.063(3) Uani d 0.430(7) A 1
H H15A 0.022617 0.480050 0.835061 0.094 Uiso calc 0.430(7) A 1
H H15B 0.046218 0.427519 0.793060 0.094 Uiso calc 0.430(7) A 1
H H15C 0.072192 0.463735 0.847712 0.094 Uiso calc 0.430(7) A 1
C C8' 0.0339(7) 0.3790(5) 0.9015(3) 0.041(2) Uani d 0.570(7) A 5
C C9' 0.0261(6) 0.2992(7) 0.9210(4) 0.049(3) Uani d 0.570(7) A 5
C C10' 0.0197(5) 0.2332(8) 0.8825(5) 0.079(4) Uani d 0.570(7) A 5
H H10' 0.014203 0.177333 0.893628 0.094 Uiso calc 0.570(7) A 5
C C11' 0.0215(4) 0.2511(7) 0.8279(5) 0.084(4) Uani d 0.570(7) A 5
H H11' 0.016482 0.206766 0.802081 0.100 Uiso calc 0.570(7) A 5
C C12' 0.0302(5) 0.3314(7) 0.8099(5) 0.083(4) Uani d 0.570(7) A 5
H H12' 0.031684 0.340935 0.772420 0.100 Uiso calc 0.570(7) A 5
C C13' 0.0369(4) 0.3979(6) 0.8469(4) 0.046(3) Uani d 0.570(7) A 5
C C14' 0.0263(9) 0.2789(16) 0.9802(5) 0.063(4) Uani d 0.570(7) A 5
H H14D 0.052469 0.299260 1.000912 0.094 Uiso calc 0.570(7) A 5
H H14E 0.024130 0.217617 0.984690 0.094 Uiso calc 0.570(7) A 5
H H14F 0.002269 0.306539 0.993459 0.094 Uiso calc 0.570(7) A 5
C C15' 0.0452(5) 0.4856(7) 0.8286(6) 0.063(3) Uani d 0.570(7) A 5
H H15D 0.030193 0.526137 0.848859 0.094 Uiso calc 0.570(7) A 5
H H15E 0.035325 0.490989 0.789634 0.094 Uiso calc 0.570(7) A 5
H H15F 0.075446 0.497160 0.835292 0.094 Uiso calc 0.570(7) A 5
C C16 0.07426(11) 0.5846(3) 1.09123(16) 0.0420(10) Uani d 1 . .
C C17 0.07078(13) 0.5331(3) 1.13580(18) 0.0549(12) Uani d 1 . .
C C18 0.08118(16) 0.5678(4) 1.1880(2) 0.0786(16) Uani d 1 . .
H H18 0.078891 0.534016 1.219111 0.094 Uiso calc 1 . .
C C19 0.09474(16) 0.6509(4) 1.1946(2) 0.0847(18) Uani d 1 . .
H H19 0.101076 0.674062 1.230109 0.102 Uiso calc 1 . .
C C20 0.09887(14) 0.6983(4) 1.1511(2) 0.0727(15) Uani d 1 . .
H H20 0.108911 0.754551 1.156327 0.087 Uiso calc 1 . .
C C21 0.08891(13) 0.6678(3) 1.0982(2) 0.0564(12) Uani d 1 . .
C C22 0.05723(16) 0.4428(3) 1.1288(2) 0.0740(15) Uani d 1 . .
H H22A 0.028016 0.440492 1.111220 0.111 Uiso calc 1 . .
H H22B 0.059411 0.415370 1.164422 0.111 Uiso calc 1 . .
H H22C 0.075398 0.413516 1.106035 0.111 Uiso calc 1 . .
C C23 0.09445(16) 0.7228(3) 1.0511(2) 0.0769(16) Uani d 1 . .
H H23A 0.106432 0.777092 1.064364 0.115 Uiso calc 1 . .
H H23B 0.067100 0.732299 1.029247 0.115 Uiso calc 1 . .
H H23C 0.113478 0.695305 1.028760 0.115 Uiso calc 1 . .
C C24 0.23068(13) 0.5715(3) 0.9067(2) 0.0522(11) Uani d 1 . .
C C25 0.22221(15) 0.6082(3) 0.8558(2) 0.0617(13) Uani d 1 . .
C C26 0.25588(19) 0.6324(3) 0.8300(2) 0.0801(16) Uani d 1 . .
H H26 0.250920 0.657956 0.795068 0.096 Uiso calc 1 . .
C C27 0.2964(2) 0.6198(4) 0.8541(3) 0.0875(19) Uani d 1 . .
H H27 0.319088 0.636749 0.835677 0.105 Uiso calc 1 . .
C C28 0.30469(15) 0.5831(3) 0.9045(3) 0.0777(17) Uani d 1 . .
H H28 0.332990 0.575502 0.920724 0.093 Uiso calc 1 . .
C C29 0.27134(15) 0.5566(3) 0.9325(2) 0.0632(13) Uani d 1 . .
C C30 0.17781(16) 0.6246(3) 0.8284(2) 0.0800(16) Uani d 1 . .
H H30A 0.163339 0.662148 0.851231 0.120 Uiso calc 1 . .
H H30B 0.162537 0.570936 0.823299 0.120 Uiso calc 1 . .
H H30C 0.178880 0.651206 0.792966 0.120 Uiso calc 1 . .
C C31 0.27966(17) 0.5121(3) 0.9868(3) 0.0856(17) Uani d 1 . .
H H31A 0.264747 0.541501 1.013302 0.128 Uiso calc 1 . .
H H31B 0.309925 0.512470 0.999493 0.128 Uiso calc 1 . .
H H31C 0.269685 0.453670 0.982848 0.128 Uiso calc 1 . .
C C32 0.21258(11) 0.5657(3) 1.12518(17) 0.0435(10) Uani d 1 . .
C C33 0.23594(14) 0.6372(3) 1.11786(18) 0.0562(12) Uani d 1 . .
C C34 0.26788(16) 0.6569(3) 1.1595(2) 0.0782(16) Uani d 1 . .
H H34 0.284997 0.705037 1.155943 0.094 Uiso calc 1 . .
C C35 0.27522(16) 0.6085(3) 1.2055(2) 0.0752(15) Uani d 1 . .
H H35 0.297612 0.622822 1.233018 0.090 Uiso calc 1 . .
C C36 0.25077(14) 0.5400(3) 1.21227(18) 0.0598(12) Uani d 1 . .
H H36 0.255600 0.508396 1.245067 0.072 Uiso calc 1 . .
C C37 0.21904(13) 0.5158(3) 1.17208(17) 0.0517(11) Uani d 1 . .
C C38 0.22611(16) 0.6916(3) 1.0681(2) 0.0761(15) Uani d 1 . .
H H38A 0.196733 0.710177 1.064873 0.114 Uiso calc 1 . .
H H38B 0.230562 0.659100 1.035783 0.114 Uiso calc 1 . .
H H38C 0.244634 0.741124 1.071316 0.114 Uiso calc 1 . .
C C39 0.19141(16) 0.4412(3) 1.1790(2) 0.0798(16) Uani d 1 . .
H H39A 0.192979 0.427466 1.217751 0.120 Uiso calc 1 . .
H H39B 0.200909 0.392608 1.159440 0.120 Uiso calc 1 . .
H H39C 0.162282 0.454815 1.164423 0.120 Uiso calc 1 . .
C C40 0.15562(12) 0.2774(3) 0.86965(18) 0.0478(11) Uani d 1 . .
C C41 0.15487(14) 0.1917(3) 0.8852(2) 0.0605(13) Uani d 1 . .
C C42 0.17149(17) 0.1336(3) 0.8512(3) 0.0813(16) Uani d 1 . .
H H42 0.172977 0.075478 0.860733 0.098 Uiso calc 1 . .
C C43 0.18571(19) 0.1603(4) 0.8040(3) 0.0940(19) Uani d 1 . .
H H43 0.195791 0.119527 0.780774 0.113 Uiso calc 1 . .
C C44 0.18570(16) 0.2437(4) 0.7897(2) 0.0753(15) Uani d 1 . .
H H44 0.196412 0.260102 0.757344 0.090 Uiso calc 1 . .
C C45 0.17022(13) 0.3044(3) 0.82190(19) 0.0573(12) Uani d 1 . .
C C46 0.13898(16) 0.1665(3) 0.9369(2) 0.0768(15) Uani d 1 . .
H H46A 0.137305 0.104734 0.938756 0.115 Uiso calc 1 . .
H H46B 0.110978 0.190715 0.937850 0.115 Uiso calc 1 . .
H H46C 0.158262 0.187394 0.968012 0.115 Uiso calc 1 . .
C C47 0.17069(15) 0.3965(3) 0.8075(2) 0.0734(14) Uani d 1 . .
H H47A 0.142717 0.420719 0.808821 0.110 Uiso calc 1 . .
H H47B 0.178310 0.402952 0.770777 0.110 Uiso calc 1 . .
H H47C 0.191338 0.426044 0.833546 0.110 Uiso calc 1 . .
C C48 0.16300(13) 0.2566(3) 1.08325(17) 0.0483(11) Uani d 1 . .
C C49 0.20542(13) 0.2554(3) 1.07676(18) 0.0510(11) Uani d 1 . .
C C50 0.22961(14) 0.1910(3) 1.1029(2) 0.0629(13) Uani d 1 . .
H H50 0.258806 0.188371 1.099967 0.075 Uiso calc 1 . .
C C51 0.21204(16) 0.1307(3) 1.1332(2) 0.0678(14) Uani d 1 . .
H H51 0.229002 0.086266 1.149847 0.081 Uiso calc 1 . .
C C52 0.17053(16) 0.1346(3) 1.1393(2) 0.0693(14) Uani d 1 . .
H H52 0.159028 0.093438 1.160954 0.083 Uiso calc 1 . .
C C53 0.14477(14) 0.1976(3) 1.1144(2) 0.0647(13) Uani d 1 . .
C C54 0.22421(13) 0.3223(3) 1.0446(2) 0.0665(14) Uani d 1 . .
H H54A 0.210272 0.321568 1.007004 0.100 Uiso calc 1 . .
H H54B 0.254325 0.311321 1.045103 0.100 Uiso calc 1 . .
H H54C 0.220316 0.377787 1.060765 0.100 Uiso calc 1 . .
C C55 0.09883(17) 0.2029(4) 1.1206(3) 0.121(3) Uani d 1 . .
H H55A 0.092441 0.259468 1.133293 0.182 Uiso calc 1 . .
H H55B 0.092204 0.160743 1.147139 0.182 Uiso calc 1 . .
H H55C 0.081906 0.191894 1.085449 0.182 Uiso calc 1 . .
C C7 0.099(8) 0.609(3) 0.933(3) 0.046(3) Uani d 0.067(3) B 1
N N7 0.097(2) 0.6814(17) 0.9198(19) 0.049(3) Uani d 0.067(3) B 1
C C56 0.0849(14) 0.7695(17) 0.9243(13) 0.082(3) Uani d 0.067(3) B 1
C C57 0.1154(13) 0.826(3) 0.9496(16) 0.084(4) Uani d 0.067(3) B 1
C C58 0.1033(19) 0.912(3) 0.954(2) 0.130(6) Uani d 0.067(3) B 1
H H58 0.123482 0.950674 0.970656 0.156 Uiso calc 0.067(3) B 1
C C59 0.063(2) 0.941(3) 0.934(3) 0.149(6) Uani d 0.067(3) B 1
H H59 0.055810 0.998920 0.937324 0.179 Uiso calc 0.067(3) B 1
C C60 0.0345(16) 0.882(3) 0.909(3) 0.142(6) Uani d 0.067(3) B 1
H H60 0.007037 0.901199 0.895707 0.170 Uiso calc 0.067(3) B 1
C C61 0.0441(14) 0.795(3) 0.904(2) 0.114(5) Uani d 0.067(3) B 1
C C62 0.1607(14) 0.812(5) 0.975(2) 0.068(4) Uani d 0.067(3) B 1
H H62A 0.172595 0.866370 0.988740 0.102 Uiso calc 0.067(3) B 1
H H62B 0.161653 0.771646 1.004501 0.102 Uiso calc 0.067(3) B 1
H H62C 0.177001 0.790896 0.946965 0.102 Uiso calc 0.067(3) B 1
C C63 0.011(4) 0.735(8) 0.876(3) 0.136(7) Uani d 0.067(3) B 1
H H63A -0.014840 0.765533 0.864907 0.204 Uiso calc 0.067(3) B 1
H H63B 0.021528 0.709341 0.844650 0.204 Uiso calc 0.067(3) B 1
H H63C 0.006177 0.690375 0.902222 0.204 Uiso calc 0.067(3) B 1
C C7' 0.092(2) 0.607(3) 0.933(3) 0.046(3) Uani d 0.331(3) B 5
N N7' 0.0917(10) 0.6715(9) 0.9090(9) 0.049(3) Uani d 0.331(3) B 5
C C56' 0.0871(7) 0.7626(10) 0.9009(6) 0.082(3) Uani d 0.331(3) B 5
C C57' 0.1218(7) 0.8145(13) 0.9185(7) 0.084(4) Uani d 0.331(3) B 5
C C58' 0.1159(7) 0.9025(13) 0.9097(8) 0.130(6) Uani d 0.331(3) B 5
H H58' 0.138934 0.938998 0.920918 0.156 Uiso calc 0.331(3) B 5
C C59' 0.0785(6) 0.9387(12) 0.8855(8) 0.149(6) Uani d 0.331(3) B 5
H H59' 0.075713 0.998074 0.880839 0.179 Uiso calc 0.331(3) B 5
C C60' 0.0451(6) 0.8839(12) 0.8685(8) 0.142(6) Uani d 0.331(3) B 5
H H60' 0.019317 0.906784 0.851430 0.170 Uiso calc 0.331(3) B 5
C C61' 0.0487(7) 0.7951(11) 0.8761(7) 0.114(5) Uani d 0.331(3) B 5
C C62' 0.1600(9) 0.765(2) 0.9445(11) 0.068(4) Uani d 0.331(3) B 5
H H62D 0.183107 0.804264 0.956016 0.102 Uiso calc 0.331(3) B 5
H H62E 0.152729 0.734218 0.976238 0.102 Uiso calc 0.331(3) B 5
H H62F 0.168647 0.724951 0.918085 0.102 Uiso calc 0.331(3) B 5
C C63' 0.0133(12) 0.735(3) 0.8587(11) 0.136(7) Uani d 0.331(3) B 5
H H63D -0.011387 0.766297 0.842090 0.204 Uiso calc 0.331(3) B 5
H H63E 0.021991 0.694750 0.832107 0.204 Uiso calc 0.331(3) B 5
H H63F 0.006288 0.703668 0.890411 0.204 Uiso calc 0.331(3) B 5
C C7" 0.096(2) 0.6074(19) 0.932(2) 0.046(3) Uani d 0.417(3) B 6
N N7" 0.0852(8) 0.6754(7) 0.9164(7) 0.049(3) Uani d 0.417(3) B 6
C C56" 0.0869(5) 0.7569(8) 0.8900(5) 0.082(3) Uani d 0.417(3) B 6
C C57" 0.1227(5) 0.8071(9) 0.9051(6) 0.084(4) Uani d 0.417(3) B 6
C C58" 0.1236(5) 0.8856(10) 0.8787(6) 0.130(6) Uani d 0.417(3) B 6
H H58" 0.147419 0.921210 0.887541 0.156 Uiso calc 0.417(3) B 6
C C59" 0.0907(5) 0.9130(10) 0.8399(6) 0.149(6) Uani d 0.417(3) B 6
H H59" 0.091979 0.966713 0.823100 0.179 Uiso calc 0.417(3) B 6
C C60" 0.0560(5) 0.8608(10) 0.8263(6) 0.142(6) Uani d 0.417(3) B 6
H H60" 0.033831 0.879280 0.799691 0.170 Uiso calc 0.417(3) B 6
C C61" 0.0529(5) 0.7805(9) 0.8511(6) 0.114(5) Uani d 0.417(3) B 6
C C62" 0.1614(7) 0.7890(16) 0.9466(9) 0.068(4) Uani d 0.417(3) B 6
H H62G 0.180962 0.836760 0.947746 0.102 Uiso calc 0.417(3) B 6
H H62H 0.152729 0.780870 0.982629 0.102 Uiso calc 0.417(3) B 6
H H62I 0.175419 0.737718 0.935976 0.102 Uiso calc 0.417(3) B 6
C C63" 0.0150(8) 0.724(2) 0.8363(10) 0.136(7) Uani d 0.417(3) B 6
H H63G -0.004897 0.752473 0.808647 0.204 Uiso calc 0.417(3) B 6
H H63H 0.023975 0.670710 0.822012 0.204 Uiso calc 0.417(3) B 6
H H63I 0.001420 0.713867 0.868785 0.204 Uiso calc 0.417(3) B 6
C C7Z 0.088(2) 0.603(4) 0.932(3) 0.046(3) Uani d 0.185(3) B 7
N N7Z 0.0840(8) 0.6559(11) 0.8977(9) 0.049(3) Uani d 0.185(3) B 7
C C56Z 0.0915(5) 0.7233(10) 0.8621(7) 0.082(3) Uani d 0.185(3) B 7
C C57Z 0.1208(7) 0.7867(13) 0.8794(9) 0.084(4) Uani d 0.185(3) B 7
C C58Z 0.1249(8) 0.8498(15) 0.8395(11) 0.130(6) Uani d 0.185(3) B 7
H H58Z 0.144201 0.894692 0.848705 0.156 Uiso calc 0.185(3) B 7
C C59Z 0.1019(8) 0.8493(16) 0.7873(11) 0.149(6) Uani d 0.185(3) B 7
H H59Z 0.105583 0.892851 0.762022 0.179 Uiso calc 0.185(3) B 7
C C60Z 0.0736(7) 0.7834(16) 0.7731(10) 0.142(6) Uani d 0.185(3) B 7
H H60Z 0.058082 0.782070 0.737704 0.170 Uiso calc 0.185(3) B 7
C C61Z 0.0677(6) 0.7188(13) 0.8106(8) 0.114(5) Uani d 0.185(3) B 7
C C62Z 0.1454(11) 0.786(3) 0.9363(12) 0.068(4) Uani d 0.185(3) B 7
H H62J 0.164119 0.835414 0.940657 0.102 Uiso calc 0.185(3) B 7
H H62K 0.125727 0.788780 0.963285 0.102 Uiso calc 0.185(3) B 7
H H62L 0.162091 0.734416 0.941510 0.102 Uiso calc 0.185(3) B 7
C C63Z 0.0363(7) 0.6489(17) 0.7950(14) 0.136(7) Uani d 0.185(3) B 7
H H63J 0.023055 0.657286 0.757486 0.204 Uiso calc 0.185(3) B 7
H H63K 0.050857 0.594270 0.797973 0.204 Uiso calc 0.185(3) B 7
H H63L 0.014728 0.649661 0.819467 0.204 Uiso calc 0.185(3) B 7

loop_
_atom_site_aniso_label
_atom_site_aniso_U_11
_atom_site_aniso_U_22
_atom_site_aniso_U_33
_atom_site_aniso_U_12
_atom_site_aniso_U_13
_atom_site_aniso_U_23
Nb1 0.02807(18) 0.0448(2) 0.0384(2) 0.00011(16) 0.00866(14) -0.00220(18)
N1 0.0296(18) 0.060(2) 0.0391(19) -0.0040(15) 0.0063(15) -0.0181(17)
N2 0.0259(16) 0.0480(19) 0.0372(19) -0.0011(14) 0.0062(14) -0.0073(15)
N3 0.054(2) 0.061(2) 0.072(3) -0.0142(19) 0.031(2) -0.010(2)
N4 0.0311(18) 0.068(2) 0.050(2) 0.0029(16) 0.0065(17) -0.0074(19)
N5 0.0361(19) 0.055(2) 0.060(2) 0.0042(17) 0.0107(17) -0.0124(19)
N6 0.0341(19) 0.047(2) 0.063(2) -0.0007(16) 0.0087(17) 0.0086(19)
C1 0.029(2) 0.041(2) 0.038(2) 0.0023(17) 0.0061(18) -0.0022(17)
C2 0.029(2) 0.041(2) 0.037(2) -0.0015(16) 0.0059(16) -0.0051(17)
C3 0.039(2) 0.043(2) 0.050(3) -0.0028(19) 0.009(2) -0.0064(19)
C4 0.030(2) 0.046(2) 0.044(2) 0.0052(17) 0.0131(19) 0.0015(19)
C5 0.028(2) 0.048(3) 0.048(3) -0.0010(18) 0.0073(18) 0.002(2)
C6 0.027(2) 0.045(2) 0.047(3) -0.0026(17) 0.0099(18) -0.003(2)
C8 0.027(3) 0.066(5) 0.029(6) 0.012(5) 0.000(7) 0.000(5)
C9 0.041(3) 0.057(6) 0.048(8) 0.005(4) 0.000(8) -0.009(6)
C10 0.066(4) 0.069(8) 0.095(11) 0.002(6) -0.011(10) -0.033(7)
C11 0.081(5) 0.077(9) 0.087(10) 0.004(7) -0.010(8) -0.041(7)
C12 0.078(5) 0.114(11) 0.061(8) -0.018(10) 0.021(7) -0.037(7)
C13 0.036(3) 0.062(8) 0.038(6) -0.001(7) 0.007(4) -0.004(5)
C14 0.056(6) 0.054(4) 0.082(12) -0.008(4) 0.022(11) -0.001(11)
C15 0.062(4) 0.090(10) 0.037(3) -0.003(9) 0.009(3) 0.000(8)
C8' 0.027(3) 0.066(5) 0.029(6) 0.012(5) 0.000(7) 0.000(5)
C9' 0.041(3) 0.057(6) 0.048(8) 0.005(4) 0.000(8) -0.009(6)
C10' 0.066(4) 0.069(8) 0.095(11) 0.002(6) -0.011(10) -0.033(7)
C11' 0.081(5) 0.077(9) 0.087(10) 0.004(7) -0.010(8) -0.041(7)
C12' 0.078(5) 0.114(11) 0.061(8) -0.018(10) 0.021(7) -0.037(7)
C13' 0.036(3) 0.062(8) 0.038(6) -0.001(7) 0.007(4) -0.004(5)
C14' 0.056(6) 0.054(4) 0.082(12) -0.008(4) 0.022(11) -0.001(11)
C15' 0.062(4) 0.090(10) 0.037(3) -0.003(9) 0.009(3) 0.000(8)
C16 0.025(2) 0.061(3) 0.041(2) 0.0010(18) 0.0073(18) -0.015(2)
C17 0.047(3) 0.078(4) 0.040(3) 0.009(2) 0.010(2) -0.005(2)
C18 0.073(4) 0.122(5) 0.041(3) 0.017(3) 0.010(3) -0.005(3)
C19 0.070(4) 0.122(5) 0.058(4) 0.006(3) -0.006(3) -0.048(4)
C20 0.055(3) 0.091(4) 0.070(4) -0.002(3) 0.002(3) -0.041(3)
C21 0.040(2) 0.068(3) 0.060(3) 0.003(2) 0.006(2) -0.022(3)
C22 0.086(4) 0.085(4) 0.056(3) 0.010(3) 0.030(3) 0.015(3)
C23 0.078(4) 0.055(3) 0.099(4) -0.014(3) 0.018(3) -0.020(3)
C24 0.044(3) 0.048(3) 0.070(3) -0.016(2) 0.025(2) -0.015(2)
C25 0.069(3) 0.062(3) 0.060(3) -0.018(2) 0.029(3) -0.010(3)
C26 0.087(4) 0.086(4) 0.075(4) -0.019(3) 0.041(4) -0.009(3)
C27 0.090(5) 0.071(4) 0.116(6) -0.022(3) 0.067(4) -0.009(4)
C28 0.049(3) 0.060(3) 0.130(6) -0.011(2) 0.036(3) -0.015(3)
C29 0.058(3) 0.052(3) 0.085(4) -0.011(2) 0.030(3) -0.016(3)
C30 0.091(4) 0.085(4) 0.063(4) -0.022(3) 0.008(3) -0.006(3)
C31 0.075(4) 0.068(4) 0.115(5) 0.008(3) 0.017(3) 0.001(3)
C32 0.035(2) 0.046(3) 0.049(3) 0.0054(18) 0.0016(19) -0.014(2)
C33 0.060(3) 0.047(3) 0.058(3) 0.002(2) -0.008(2) -0.005(2)
C34 0.093(4) 0.063(3) 0.072(4) -0.027(3) -0.016(3) -0.002(3)
C35 0.077(4) 0.078(4) 0.062(4) -0.014(3) -0.024(3) -0.005(3)
C36 0.070(3) 0.065(3) 0.042(3) 0.005(2) 0.001(2) -0.003(2)
C37 0.053(3) 0.061(3) 0.043(2) 0.004(2) 0.011(2) -0.005(2)
C38 0.093(4) 0.058(3) 0.071(4) -0.011(3) -0.010(3) 0.003(3)
C39 0.089(4) 0.099(4) 0.054(3) -0.024(3) 0.018(3) 0.001(3)
C40 0.033(2) 0.053(3) 0.058(3) 0.0035(19) 0.004(2) -0.015(2)
C41 0.049(3) 0.063(3) 0.069(3) 0.002(2) 0.006(2) -0.005(3)
C42 0.092(4) 0.056(3) 0.096(5) 0.012(3) 0.011(4) -0.017(3)
C43 0.114(5) 0.091(5) 0.082(5) 0.033(4) 0.029(4) -0.026(4)
C44 0.085(4) 0.081(4) 0.064(4) 0.020(3) 0.025(3) -0.011(3)
C45 0.045(3) 0.069(3) 0.059(3) 0.006(2) 0.009(2) -0.012(3)
C46 0.076(4) 0.064(3) 0.091(4) -0.004(3) 0.014(3) 0.005(3)
C47 0.076(3) 0.067(3) 0.080(4) -0.007(3) 0.017(3) -0.008(3)
C48 0.042(2) 0.047(3) 0.056(3) 0.004(2) 0.005(2) 0.004(2)
C49 0.042(2) 0.057(3) 0.054(3) 0.005(2) 0.005(2) 0.001(2)
C50 0.045(3) 0.075(3) 0.068(3) 0.012(2) 0.003(2) 0.002(3)
C51 0.067(4) 0.068(3) 0.066(3) 0.016(3) -0.002(3) 0.011(3)
C52 0.075(4) 0.054(3) 0.079(4) 0.002(3) 0.008(3) 0.023(3)
C53 0.055(3) 0.057(3) 0.081(4) 0.005(2) 0.004(3) 0.019(3)
C54 0.041(3) 0.087(4) 0.073(4) 0.008(2) 0.014(2) 0.015(3)
C55 0.066(4) 0.119(5) 0.183(7) 0.000(3) 0.035(4) 0.087(5)
C7 0.031(7) 0.057(3) 0.050(3) -0.001(3) 0.007(5) 0.008(2)
N7 0.034(6) 0.061(3) 0.054(4) -0.003(3) 0.005(4) 0.015(3)
C56 0.078(4) 0.084(5) 0.082(8) 0.000(4) 0.000(5) 0.043(5)
C57 0.087(5) 0.072(6) 0.090(10) -0.013(4) 0.000(7) 0.037(7)
C58 0.153(9) 0.101(9) 0.127(15) -0.052(7) -0.012(11) 0.071(10)
C59 0.144(10) 0.104(9) 0.186(14) -0.021(8) -0.025(11) 0.102(10)
C60 0.117(9) 0.121(9) 0.177(14) 0.004(7) -0.023(10) 0.109(10)
C61 0.092(7) 0.102(7) 0.138(13) -0.012(5) -0.017(9) 0.073(8)
C62 0.061(6) 0.046(11) 0.092(6) -0.016(8) -0.006(4) -0.007(6)
C63 0.083(6) 0.155(10) 0.16(2) -0.009(6) -0.037(11) 0.092(12)
C7' 0.031(7) 0.057(3) 0.050(3) -0.001(3) 0.007(5) 0.008(2)
N7' 0.034(6) 0.061(3) 0.054(4) -0.003(3) 0.005(4) 0.015(3)
C56' 0.078(4) 0.084(5) 0.082(8) 0.000(4) 0.000(5) 0.043(5)
C57' 0.087(5) 0.072(6) 0.090(10) -0.013(4) 0.000(7) 0.037(7)
C58' 0.153(9) 0.101(9) 0.127(15) -0.052(7) -0.012(11) 0.071(10)
C59' 0.144(10) 0.104(9) 0.186(14) -0.021(8) -0.025(11) 0.102(10)
C60' 0.117(9) 0.121(9) 0.177(14) 0.004(7) -0.023(10) 0.109(10)
C61' 0.092(7) 0.102(7) 0.138(13) -0.012(5) -0.017(9) 0.073(8)
C62' 0.061(6) 0.046(11) 0.092(6) -0.016(8) -0.006(4) -0.007(6)
C63' 0.083(6) 0.155(10) 0.16(2) -0.009(6) -0.037(11) 0.092(12)
C7" 0.031(7) 0.057(3) 0.050(3) -0.001(3) 0.007(5) 0.008(2)
N7" 0.034(6) 0.061(3) 0.054(4) -0.003(3) 0.005(4) 0.015(3)
C56" 0.078(4) 0.084(5) 0.082(8) 0.000(4) 0.000(5) 0.043(5)
C57" 0.087(5) 0.072(6) 0.090(10) -0.013(4) 0.000(7) 0.037(7)
C58" 0.153(9) 0.101(9) 0.127(15) -0.052(7) -0.012(11) 0.071(10)
C59" 0.144(10) 0.104(9) 0.186(14) -0.021(8) -0.025(11) 0.102(10)
C60" 0.117(9) 0.121(9) 0.177(14) 0.004(7) -0.023(10) 0.109(10)
C61" 0.092(7) 0.102(7) 0.138(13) -0.012(5) -0.017(9) 0.073(8)
C62" 0.061(6) 0.046(11) 0.092(6) -0.016(8) -0.006(4) -0.007(6)
C63" 0.083(6) 0.155(10) 0.16(2) -0.009(6) -0.037(11) 0.092(12)
C7Z 0.031(7) 0.057(3) 0.050(3) -0.001(3) 0.007(5) 0.008(2)
N7Z 0.034(6) 0.061(3) 0.054(4) -0.003(3) 0.005(4) 0.015(3)
C56Z 0.078(4) 0.084(5) 0.082(8) 0.000(4) 0.000(5) 0.043(5)
C57Z 0.087(5) 0.072(6) 0.090(10) -0.013(4) 0.000(7) 0.037(7)
C58Z 0.153(9) 0.101(9) 0.127(15) -0.052(7) -0.012(11) 0.071(10)
C59Z 0.144(10) 0.104(9) 0.186(14) -0.021(8) -0.025(11) 0.102(10)
C60Z 0.117(9) 0.121(9) 0.177(14) 0.004(7) -0.023(10) 0.109(10)
C61Z 0.092(7) 0.102(7) 0.138(13) -0.012(5) -0.017(9) 0.073(8)
C62Z 0.061(6) 0.046(11) 0.092(6) -0.016(8) -0.006(4) -0.007(6)
C63Z 0.083(6) 0.155(10) 0.16(2) -0.009(6) -0.037(11) 0.092(12)

loop_
_atom_type_symbol
_atom_type_description
_atom_type_scat_dispersion_real
_atom_type_scat_dispersion_imag
_atom_type_scat_source
C C 0.0033 0.0016 'International Tables Vol C Tables 4.2.6.8 and 6.1.1.4'
H H 0.0000 0.0000 'International Tables Vol C Tables 4.2.6.8 and 6.1.1.4'
N N 0.0061 0.0033 'International Tables Vol C Tables 4.2.6.8 and 6.1.1.4'
Nb Nb -2.0727 0.6215 'International Tables Vol C Tables 4.2.6.8 and 6.1.1.4'

loop_
_geom_angle_atom_site_label_1
_geom_angle_atom_site_label_2
_geom_angle_atom_site_label_3
_geom_angle_site_symmetry_3
_geom_angle
C3 Nb1 C4 . 70.68(15)
C3 Nb1 C5 . 70.12(14)
C4 Nb1 C5 . 115.18(14)
C3 Nb1 C6 . 107.88(14)
C4 Nb1 C6 . 72.34(14)
C5 Nb1 C6 . 73.36(15)
C3 Nb1 C7Z . 78.3(15)
C4 Nb1 C7Z . 109(3)
C5 Nb1 C7Z . 111(2)
C6 Nb1 C7Z . 173.7(15)
C3 Nb1 C7" . 72(2)
C4 Nb1 C7" . 104.9(14)
C5 Nb1 C7" . 109.4(19)
C6 Nb1 C7" . 176.9(14)
C3 Nb1 C7' . 75(2)
C4 Nb1 C7' . 106.5(18)
C5 Nb1 C7' . 111(2)
C6 Nb1 C7' . 176(2)
C3 Nb1 C7 . 70(6)
C4 Nb1 C7 . 103(4)
C5 Nb1 C7 . 109(3)
C6 Nb1 C7 . 175(4)
C3 Nb1 N1 . 135.91(13)
C4 Nb1 N1 . 153.39(13)
C5 Nb1 N1 . 81.83(12)
C6 Nb1 N1 . 95.14(13)
C7Z Nb1 N1 . 81(2)
C7" Nb1 N1 . 86.8(17)
C7' Nb1 N1 . 84.2(19)
C7 Nb1 N1 . 89(6)
C3 Nb1 N2 . 135.25(13)
C4 Nb1 N2 . 81.27(12)
C5 Nb1 N2 . 154.60(13)
C6 Nb1 N2 . 95.30(13)
C7Z Nb1 N2 . 79.1(18)
C7" Nb1 N2 . 83(2)
C7' Nb1 N2 . 80(2)
C7 Nb1 N2 . 84(5)
N1 Nb1 N2 . 76.54(10)
C1 N1 C8' . 122.2(9)
C1 N1 C8 . 117.3(12)
C1 N1 Nb1 . 108.3(2)
C8' N1 Nb1 . 128.9(9)
C8 N1 Nb1 . 126.0(13)
C2 N2 C16 . 119.0(3)
C2 N2 Nb1 . 107.3(2)
C16 N2 Nb1 . 131.0(2)
C3 N3 C24 . 171.1(5)
C4 N4 C32 . 175.2(4)
C5 N5 C40 . 173.6(4)
C6 N6 C48 . 163.3(4)
N1 C1 C2 . 123.6(3)
N1 C1 C2 5_567 146.5(3)
C2 C1 C2 5_567 90.0(3)
N2 C2 C1 . 124.3(3)
N2 C2 C1 5_567 145.7(3)
C1 C2 C1 5_567 90.0(3)
N3 C3 Nb1 . 177.4(4)
N4 C4 Nb1 . 176.2(3)
N5 C5 Nb1 . 175.3(4)
N6 C6 Nb1 . 174.4(3)
C9 C8 C13 . 118.7(9)
C9 C8 N1 . 126.8(11)
C13 C8 N1 . 114.5(11)
C8 C9 C10 . 118.9(12)
C8 C9 C14 . 120(2)
C10 C9 C14 . 120.8(19)
C11 C10 C9 . 121.3(12)
C11 C10 H10 . 119.3
C9 C10 H10 . 119.3
C12 C11 C10 . 120.5(12)
C12 C11 H11 . 119.7
C10 C11 H11 . 119.7
C13 C12 C11 . 117.9(12)
C13 C12 H12 . 121.1
C11 C12 H12 . 121.1
C12 C13 C8 . 122.6(10)
C12 C13 C15 . 116.9(14)
C8 C13 C15 . 120.5(14)
C9 C14 H14A . 109.5
C9 C14 H14B . 109.5
H14A C14 H14B . 109.5
C9 C14 H14C . 109.5
H14A C14 H14C . 109.5
H14B C14 H14C . 109.5
C13 C15 H15A . 109.5
C13 C15 H15B . 109.5
H15A C15 H15B . 109.5
C13 C15 H15C . 109.5
H15A C15 H15C . 109.5
H15B C15 H15C . 109.5
C9' C8' C13' . 124.8(7)
C9' C8' N1 . 113.9(7)
C13' C8' N1 . 120.8(8)
C8' C9' C10' . 117.0(8)
C8' C9' C14' . 124.0(13)
C10' C9' C14' . 118.9(12)
C11' C10' C9' . 119.1(10)
C11' C10' H10' . 120.4
C9' C10' H10' . 120.4
C12' C11' C10' . 122.4(10)
C12' C11' H11' . 118.8
C10' C11' H11' . 118.8
C11' C12' C13' . 120.0(9)
C11' C12' H12' . 120.0
C13' C12' H12' . 120.0
C12' C13' C8' . 116.7(8)
C12' C13' C15' . 121.3(9)
C8' C13' C15' . 121.9(9)
C9' C14' H14D . 109.5
C9' C14' H14E . 109.5
H14D C14' H14E . 109.5
C9' C14' H14F . 109.5
H14D C14' H14F . 109.5
H14E C14' H14F . 109.5
C13' C15' H15D . 109.5
C13' C15' H15E . 109.5
H15D C15' H15E . 109.5
C13' C15' H15F . 109.5
H15D C15' H15F . 109.5
H15E C15' H15F . 109.5
C17 C16 C21 . 120.9(4)
C17 C16 N2 . 119.7(4)
C21 C16 N2 . 119.2(4)
C16 C17 C18 . 118.0(5)
C16 C17 C22 . 121.3(4)
C18 C17 C22 . 120.7(5)
C19 C18 C17 . 120.8(5)
C19 C18 H18 . 119.6
C17 C18 H18 . 119.6
C20 C19 C18 . 119.9(5)
C20 C19 H19 . 120.0
C18 C19 H19 . 120.0
C19 C20 C21 . 122.1(5)
C19 C20 H20 . 119.0
C21 C20 H20 . 119.0
C20 C21 C16 . 118.2(5)
C20 C21 C23 . 120.0(5)
C16 C21 C23 . 121.8(4)
C17 C22 H22A . 109.5
C17 C22 H22B . 109.5
H22A C22 H22B . 109.5
C17 C22 H22C . 109.5
H22A C22 H22C . 109.5
H22B C22 H22C . 109.5
C21 C23 H23A . 109.5
C21 C23 H23B . 109.5
H23A C23 H23B . 109.5
C21 C23 H23C . 109.5
H23A C23 H23C . 109.5
H23B C23 H23C . 109.5
C25 C24 N3 . 119.1(4)
C25 C24 C29 . 123.3(4)
N3 C24 C29 . 117.6(5)
C26 C25 C24 . 118.0(5)
C26 C25 C30 . 119.3(5)
C24 C25 C30 . 122.7(4)
C27 C26 C25 . 120.7(6)
C27 C26 H26 . 119.7
C25 C26 H26 . 119.7
C26 C27 C28 . 121.2(5)
C26 C27 H27 . 119.4
C28 C27 H27 . 119.4
C27 C28 C29 . 120.3(5)
C27 C28 H28 . 119.8
C29 C28 H28 . 119.8
C24 C29 C28 . 116.5(5)
C24 C29 C31 . 122.1(4)
C28 C29 C31 . 121.4(5)
C25 C30 H30A . 109.5
C25 C30 H30B . 109.5
H30A C30 H30B . 109.5
C25 C30 H30C . 109.5
H30A C30 H30C . 109.5
H30B C30 H30C . 109.5
C29 C31 H31A . 109.5
C29 C31 H31B . 109.5
H31A C31 H31B . 109.5
C29 C31 H31C . 109.5
H31A C31 H31C . 109.5
H31B C31 H31C . 109.5
C33 C32 N4 . 117.7(4)
C33 C32 C37 . 123.3(4)
N4 C32 C37 . 119.0(4)
C32 C33 C34 . 116.4(4)
C32 C33 C38 . 121.3(4)
C34 C33 C38 . 122.3(4)
C35 C34 C33 . 121.4(5)
C35 C34 H34 . 119.3
C33 C34 H34 . 119.3
C36 C35 C34 . 120.7(4)
C36 C35 H35 . 119.7
C34 C35 H35 . 119.7
C35 C36 C37 . 120.9(4)
C35 C36 H36 . 119.6
C37 C36 H36 . 119.6
C36 C37 C32 . 117.2(4)
C36 C37 C39 . 121.7(4)
C32 C37 C39 . 121.0(4)
C33 C38 H38A . 109.5
C33 C38 H38B . 109.5
H38A C38 H38B . 109.5
C33 C38 H38C . 109.5
H38A C38 H38C . 109.5
H38B C38 H38C . 109.5
C37 C39 H39A . 109.5
C37 C39 H39B . 109.5
H39A C39 H39B . 109.5
C37 C39 H39C . 109.5
H39A C39 H39C . 109.5
H39B C39 H39C . 109.5
N5 C40 C45 . 118.7(4)
N5 C40 C41 . 118.2(4)
C45 C40 C41 . 123.0(4)
C42 C41 C40 . 116.4(5)
C42 C41 C46 . 122.8(5)
C40 C41 C46 . 120.8(4)
C43 C42 C41 . 120.4(5)
C43 C42 H42 . 119.8
C41 C42 H42 . 119.8
C44 C43 C42 . 121.9(5)
C44 C43 H43 . 119.1
C42 C43 H43 . 119.1
C43 C44 C45 . 120.5(5)
C43 C44 H44 . 119.7
C45 C44 H44 . 119.7
C44 C45 C40 . 117.7(5)
C44 C45 C47 . 121.4(5)
C40 C45 C47 . 120.9(4)
C41 C46 H46A . 109.5
C41 C46 H46B . 109.5
H46A C46 H46B . 109.5
C41 C46 H46C . 109.5
H46A C46 H46C . 109.5
H46B C46 H46C . 109.5
C45 C47 H47A . 109.5
C45 C47 H47B . 109.5
H47A C47 H47B . 109.5
C45 C47 H47C . 109.5
H47A C47 H47C . 109.5
H47B C47 H47C . 109.5
C53 C48 C49 . 123.0(4)
C53 C48 N6 . 119.2(4)
C49 C48 N6 . 117.8(4)
C50 C49 C48 . 116.8(4)
C50 C49 C54 . 121.9(4)
C48 C49 C54 . 121.3(4)
C51 C50 C49 . 121.2(4)
C51 C50 H50 . 119.4
C49 C50 H50 . 119.4
C52 C51 C50 . 120.4(4)
C52 C51 H51 . 119.8
C50 C51 H51 . 119.8
C51 C52 C53 . 121.1(5)
C51 C52 H52 . 119.4
C53 C52 H52 . 119.4
C52 C53 C48 . 117.5(4)
C52 C53 C55 . 121.9(5)
C48 C53 C55 . 120.6(4)
C49 C54 H54A . 109.5
C49 C54 H54B . 109.5
H54A C54 H54B . 109.5
C49 C54 H54C . 109.5
H54A C54 H54C . 109.5
H54B C54 H54C . 109.5
C53 C55 H55A . 109.5
C53 C55 H55B . 109.5
H55A C55 H55B . 109.5
C53 C55 H55C . 109.5
H55A C55 H55C . 109.5
H55B C55 H55C . 109.5
N7 C7 Nb1 . 164(6)
C7 N7 C56 . 155(7)
C61 C56 C57 . 122.5(19)
C61 C56 N7 . 120(2)
C57 C56 N7 . 117.9(19)
C56 C57 C58 . 117.3(19)
C56 C57 C62 . 132(4)
C58 C57 C62 . 111(4)
C59 C58 C57 . 123(2)
C59 C58 H58 . 118.6
C57 C58 H58 . 118.6
C60 C59 C58 . 117(2)
C60 C59 H59 . 121.5
C58 C59 H59 . 121.5
C59 C60 C61 . 124(2)
C59 C60 H60 . 118.2
C61 C60 H60 . 118.2
C56 C61 C60 . 116.8(19)
C56 C61 C63 . 122(7)
C60 C61 C63 . 121(7)
C57 C62 H62A . 109.5
C57 C62 H62B . 109.5
H62A C62 H62B . 109.5
C57 C62 H62C . 109.5
H62A C62 H62C . 109.5
H62B C62 H62C . 109.5
C61 C63 H63A . 109.5
C61 C63 H63B . 109.5
H63A C63 H63B . 109.5
C61 C63 H63C . 109.5
H63A C63 H63C . 109.5
H63B C63 H63C . 109.5
N7' C7' Nb1 . 165(6)
C7' N7' C56' . 157(4)
C61' C56' C57' . 122.4(13)
C61' C56' N7' . 119.3(14)
C57' C56' N7' . 118.3(14)
C56' C57' C58' . 116.4(14)
C56' C57' C62' . 112.9(19)
C58' C57' C62' . 131(2)
C59' C58' C57' . 124.0(15)
C59' C58' H58' . 118.0
C57' C58' H58' . 118.0
C58' C59' C60' . 117.2(15)
C58' C59' H59' . 121.4
C60' C59' H59' . 121.4
C59' C60' C61' . 121.9(14)
C59' C60' H60' . 119.0
C61' C60' H60' . 119.0
C56' C61' C60' . 118.1(13)
C56' C61' C63' . 119(2)
C60' C61' C63' . 123(2)
C57' C62' H62D . 109.5
C57' C62' H62E . 109.5
H62D C62' H62E . 109.5
C57' C62' H62F . 109.5
H62D C62' H62F . 109.5
H62E C62' H62F . 109.5
C61' C63' H63D . 109.5
C61' C63' H63E . 109.5
H63D C63' H63E . 109.5
C61' C63' H63F . 109.5
H63D C63' H63F . 109.5
H63E C63' H63F . 109.5
N7" C7" Nb1 . 166(6)
C7" N7" C56" . 159(5)
C57" C56" C61" . 124.3(10)
C57" C56" N7" . 117.6(11)
C61" C56" N7" . 118.1(11)
C56" C57" C58" . 116.4(11)
C56" C57" C62" . 129.3(15)
C58" C57" C62" . 114.3(16)
C59" C58" C57" . 122.1(12)
C59" C58" H58" . 118.9
C57" C58" H58" . 118.9
C60" C59" C58" . 119.3(12)
C60" C59" H59" . 120.4
C58" C59" H59" . 120.4
C59" C60" C61" . 121.8(12)
C59" C60" H60" . 119.1
C61" C60" H60" . 119.1
C56" C61" C60" . 116.1(11)
C56" C61" C63" . 122.4(16)
C60" C61" C63" . 121.4(17)
C57" C62" H62G . 109.5
C57" C62" H62H . 109.5
H62G C62" H62H . 109.5
C57" C62" H62I . 109.5
H62G C62" H62I . 109.5
H62H C62" H62I . 109.5
C61" C63" H63G . 109.5
C61" C63" H63H . 109.5
H63G C63" H63H . 109.5
C61" C63" H63I . 109.5
H63G C63" H63I . 109.5
H63H C63" H63I . 109.5
N7Z C7Z Nb1 . 162(5)
C7Z N7Z C56Z . 163(4)
C61Z C56Z C57Z . 125.3(15)
C61Z C56Z N7Z . 114.2(15)
C57Z C56Z N7Z . 120.5(16)
C56Z C57Z C58Z . 114.1(15)
C56Z C57Z C62Z . 122(2)
C58Z C57Z C62Z . 124(3)
C59Z C58Z C57Z . 123.5(18)
C59Z C58Z H58Z . 118.3
C57Z C58Z H58Z . 118.3
C60Z C59Z C58Z . 118.8(19)
C60Z C59Z H59Z . 120.6
C58Z C59Z H59Z . 120.6
C59Z C60Z C61Z . 120.9(17)
C59Z C60Z H60Z . 119.5
C61Z C60Z H60Z . 119.5
C56Z C61Z C60Z . 117.3(16)
C56Z C61Z C63Z . 122.3(19)
C60Z C61Z C63Z . 120(2)
C57Z C62Z H62J . 109.5
C57Z C62Z H62K . 109.5
H62J C62Z H62K . 109.5
C57Z C62Z H62L . 109.5
H62J C62Z H62L . 109.5
H62K C62Z H62L . 109.5
C61Z C63Z H63J . 109.5
C61Z C63Z H63K . 109.5
H63J C63Z H63K . 109.5
C61Z C63Z H63L . 109.5
H63J C63Z H63L . 109.5
H63K C63Z H63L . 109.5

loop_
_geom_bond_atom_site_label_1
_geom_bond_atom_site_label_2
_geom_bond_site_symmetry_2
_geom_bond_distance
Nb1 C3 . 2.084(4)
Nb1 C4 . 2.110(4)
Nb1 C5 . 2.124(4)
Nb1 C6 . 2.157(4)
Nb1 C7Z . 2.233(6)
Nb1 C7" . 2.234(5)
Nb1 C7' . 2.234(6)
Nb1 C7 . 2.234(6)
Nb1 N1 . 2.333(3)
Nb1 N2 . 2.354(3)
N1 C1 . 1.312(4)
N1 C8' . 1.441(7)
N1 C8 . 1.454(8)
N2 C2 . 1.312(4)
N2 C16 . 1.439(5)
N3 C3 . 1.187(5)
N3 C24 . 1.393(5)
N4 C4 . 1.177(5)
N4 C32 . 1.388(5)
N5 C5 . 1.174(5)
N5 C40 . 1.391(5)
N6 C6 . 1.174(5)
N6 C48 . 1.396(5)
C1 C2 . 1.438(5)
C1 C2 5_567 1.463(5)
C8 C9 . 1.409(12)
C8 C13 . 1.417(11)
C9 C10 . 1.410(12)
C9 C14 . 1.497(9)
C10 C11 . 1.404(12)
C10 H10 . 0.9500
C11 C12 . 1.403(13)
C11 H11 . 0.9500
C12 C13 . 1.402(12)
C12 H12 . 0.9500
C13 C15 . 1.498(9)
C14 H14A . 0.9800
C14 H14B . 0.9800
C14 H14C . 0.9800
C15 H15A . 0.9800
C15 H15B . 0.9800
C15 H15C . 0.9800
C8' C9' . 1.387(10)
C8' C13' . 1.405(10)
C9' C10' . 1.414(10)
C9' C14' . 1.501(8)
C10' C11' . 1.391(11)
C10' H10' . 0.9500
C11' C12' . 1.388(11)
C11' H11' . 0.9500
C12' C13' . 1.395(10)
C12' H12' . 0.9500
C13' C15' . 1.495(8)
C14' H14D . 0.9800
C14' H14E . 0.9800
C14' H14F . 0.9800
C15' H15D . 0.9800
C15' H15E . 0.9800
C15' H15F . 0.9800
C16 C17 . 1.390(6)
C16 C21 . 1.401(6)
C17 C18 . 1.406(6)
C17 C22 . 1.498(6)
C18 C19 . 1.388(7)
C18 H18 . 0.9500
C19 C20 . 1.336(7)
C19 H19 . 0.9500
C20 C21 . 1.396(6)
C20 H20 . 0.9500
C21 C23 . 1.487(7)
C22 H22A . 0.9800
C22 H22B . 0.9800
C22 H22C . 0.9800
C23 H23A . 0.9800
C23 H23B . 0.9800
C23 H23C . 0.9800
C24 C25 . 1.382(6)
C24 C29 . 1.395(6)
C25 C26 . 1.382(6)
C25 C30 . 1.516(7)
C26 C27 . 1.371(8)
C26 H26 . 0.9500
C27 C28 . 1.372(8)
C27 H27 . 0.9500
C28 C29 . 1.414(7)
C28 H28 . 0.9500
C29 C31 . 1.512(7)
C30 H30A . 0.9800
C30 H30B . 0.9800
C30 H30C . 0.9800
C31 H31A . 0.9800
C31 H31B . 0.9800
C31 H31C . 0.9800
C32 C33 . 1.382(6)
C32 C37 . 1.399(6)
C33 C34 . 1.390(6)
C33 C38 . 1.504(6)
C34 C35 . 1.370(7)
C34 H34 . 0.9500
C35 C36 . 1.362(6)
C35 H35 . 0.9500
C36 C37 . 1.381(6)
C36 H36 . 0.9500
C37 C39 . 1.500(6)
C38 H38A . 0.9800
C38 H38B . 0.9800
C38 H38C . 0.9800
C39 H39A . 0.9800
C39 H39B . 0.9800
C39 H39C . 0.9800
C40 C45 . 1.398(6)
C40 C41 . 1.412(6)
C41 C42 . 1.401(7)
C41 C46 . 1.497(7)
C42 C43 . 1.378(7)
C42 H42 . 0.9500
C43 C44 . 1.368(7)
C43 H43 . 0.9500
C44 C45 . 1.384(6)
C44 H44 . 0.9500
C45 C47 . 1.502(6)
C46 H46A . 0.9800
C46 H46B . 0.9800
C46 H46C . 0.9800
C47 H47A . 0.9800
C47 H47B . 0.9800
C47 H47C . 0.9800
C48 C53 . 1.391(6)
C48 C49 . 1.392(5)
C49 C50 . 1.389(6)
C49 C54 . 1.500(6)
C50 C51 . 1.380(6)
C50 H50 . 0.9500
C51 C52 . 1.361(6)
C51 H51 . 0.9500
C52 C53 . 1.386(6)
C52 H52 . 0.9500
C53 C55 . 1.504(7)
C54 H54A . 0.9800
C54 H54B . 0.9800
C54 H54C . 0.9800
C55 H55A . 0.9800
C55 H55B . 0.9800
C55 H55C . 0.9800
C7 N7 . 1.19(2)
N7 C56 . 1.454(16)
C56 C61 . 1.402(15)
C56 C57 . 1.406(15)
C57 C58 . 1.422(16)
C57 C62 . 1.516(17)
C58 C59 . 1.395(17)
C58 H58 . 0.9500
C59 C60 . 1.394(17)
C59 H59 . 0.9500
C60 C61 . 1.420(16)
C60 H60 . 0.9500
C61 C63 . 1.513(18)
C62 H62A . 0.9800
C62 H62B . 0.9800
C62 H62C . 0.9800
C63 H63A . 0.9800
C63 H63B . 0.9800
C63 H63C . 0.9800
C7' N7' . 1.19(2)
N7' C56' . 1.461(12)
C56' C61' . 1.402(13)
C56' C57' . 1.404(13)
C57' C58' . 1.418(14)
C57' C62' . 1.524(15)
C58' C59' . 1.391(14)
C58' H58' . 0.9500
C59' C60' . 1.398(14)
C59' H59' . 0.9500
C60' C61' . 1.421(14)
C60' H60' . 0.9500
C61' C63' . 1.502(15)
C62' H62D . 0.9800
C62' H62E . 0.9800
C62' H62F . 0.9800
C63' H63D . 0.9800
C63' H63E . 0.9800
C63' H63F . 0.9800
C7" N7" . 1.18(2)
N7" C56" . 1.450(11)
C56" C57" . 1.404(11)
C56" C61" . 1.409(12)
C57" C58" . 1.407(12)
C57" C62" . 1.533(13)
C58" C59" . 1.401(13)
C58" H58" . 0.9500
C59" C60" . 1.391(13)
C59" H59" . 0.9500
C60" C61" . 1.422(13)
C60" H60" . 0.9500
C61" C63" . 1.508(14)
C62" H62G . 0.9800
C62" H62H . 0.9800
C62" H62I . 0.9800
C63" H63G . 0.9800
C63" H63H . 0.9800
C63" H63I . 0.9800
C7Z N7Z . 1.18(2)
N7Z C56Z . 1.428(14)
C56Z C61Z . 1.401(14)
C56Z C57Z . 1.402(14)
C57Z C58Z . 1.425(15)
C57Z C62Z . 1.522(16)
C58Z C59Z . 1.402(16)
C58Z H58Z . 0.9500
C59Z C60Z . 1.397(16)
C59Z H59Z . 0.9500
C60Z C61Z . 1.412(15)
C60Z H60Z . 0.9500
C61Z C63Z . 1.511(16)
C62Z H62J . 0.9800
C62Z H62K . 0.9800
C62Z H62L . 0.9800
C63Z H63J . 0.9800
C63Z H63K . 0.9800
C63Z H63L . 0.9800

loop_
_geom_torsion_atom_site_label_1
_geom_torsion_atom_site_label_2
_geom_torsion_atom_site_label_3
_geom_torsion_atom_site_label_4
_geom_torsion_site_symmetry_1
_geom_torsion_site_symmetry_4
_geom_torsion
C8' N1 C1 C2 . . 172.2(6)
C8 N1 C1 C2 . . 150.3(9)
Nb1 N1 C1 C2 . . 0.1(5)
C8' N1 C1 C2 . 5_567 -5.5(9)
C8 N1 C1 C2 . 5_567 -27.5(11)
Nb1 N1 C1 C2 . 5_567 -177.7(5)
C16 N2 C2 C1 . . -163.4(4)
Nb1 N2 C2 C1 . . -0.2(4)
C16 N2 C2 C1 . 5_567 14.5(8)
Nb1 N2 C2 C1 . 5_567 177.8(5)
N1 C1 C2 N2 . . 0.1(6)
C2 C1 C2 N2 5_567 . 178.8(5)
N1 C1 C2 C1 . 5_567 -178.8(5)
C2 C1 C2 C1 5_567 5_567 -0.0010(10)
C1 N1 C8 C9 . . -56(3)
Nb1 N1 C8 C9 . . 89(3)
C1 N1 C8 C13 . . 126.1(19)
Nb1 N1 C8 C13 . . -90(2)
C13 C8 C9 C10 . . 0(4)
N1 C8 C9 C10 . . -178(2)
C13 C8 C9 C14 . . -177(3)
N1 C8 C9 C14 . . 5(5)
C8 C9 C10 C11 . . 1(4)
C14 C9 C10 C11 . . 178(3)
C9 C10 C11 C12 . . -1(4)
C10 C11 C12 C13 . . -1(4)
C11 C12 C13 C8 . . 3(4)
C11 C12 C13 C15 . . -177(2)
C9 C8 C13 C12 . . -2(4)
N1 C8 C13 C12 . . 177(2)
C9 C8 C13 C15 . . 178(2)
N1 C8 C13 C15 . . -4(3)
C1 N1 C8' C9' . . -72.0(18)
Nb1 N1 C8' C9' . . 98.5(17)
C1 N1 C8' C13' . . 116.0(15)
Nb1 N1 C8' C13' . . -73.6(17)
C13' C8' C9' C10' . . -2(3)
N1 C8' C9' C10' . . -173.6(15)
C13' C8' C9' C14' . . 175(2)
N1 C8' C9' C14' . . 3(3)
C8' C9' C10' C11' . . 0(3)
C14' C9' C10' C11' . . -177.1(18)
C9' C10' C11' C12' . . 1(2)
C10' C11' C12' C13' . . -1(2)
C11' C12' C13' C8' . . -1(2)
C11' C12' C13' C15' . . -178.2(13)
C9' C8' C13' C12' . . 2(3)
N1 C8' C13' C12' . . 173.3(14)
C9' C8' C13' C15' . . 179.7(18)
N1 C8' C13' C15' . . -9(3)
C2 N2 C16 C17 . . 65.8(5)
Nb1 N2 C16 C17 . . -92.8(4)
C2 N2 C16 C21 . . -118.9(4)
Nb1 N2 C16 C21 . . 82.5(4)
C21 C16 C17 C18 . . 1.9(6)
N2 C16 C17 C18 . . 177.1(4)
C21 C16 C17 C22 . . -176.9(4)
N2 C16 C17 C22 . . -1.7(6)
C16 C17 C18 C19 . . -0.4(7)
C22 C17 C18 C19 . . 178.4(4)
C17 C18 C19 C20 . . -1.4(8)
C18 C19 C20 C21 . . 1.7(8)
C19 C20 C21 C16 . . -0.2(7)
C19 C20 C21 C23 . . -179.4(5)
C17 C16 C21 C20 . . -1.7(6)
N2 C16 C21 C20 . . -176.9(4)
C17 C16 C21 C23 . . 177.6(4)
N2 C16 C21 C23 . . 2.4(6)
N3 C24 C25 C26 . . 179.7(4)
C29 C24 C25 C26 . . -1.2(7)
N3 C24 C25 C30 . . 1.3(7)
C29 C24 C25 C30 . . -179.6(4)
C24 C25 C26 C27 . . 0.3(7)
C30 C25 C26 C27 . . 178.8(5)
C25 C26 C27 C28 . . -0.1(8)
C26 C27 C28 C29 . . 0.6(8)
C25 C24 C29 C28 . . 1.7(7)
N3 C24 C29 C28 . . -179.2(4)
C25 C24 C29 C31 . . -176.7(4)
N3 C24 C29 C31 . . 2.5(6)
C27 C28 C29 C24 . . -1.4(7)
C27 C28 C29 C31 . . 177.0(5)
N4 C32 C33 C34 . . -178.0(4)
C37 C32 C33 C34 . . 1.8(7)
N4 C32 C33 C38 . . 3.8(6)
C37 C32 C33 C38 . . -176.3(4)
C32 C33 C34 C35 . . -0.9(8)
C38 C33 C34 C35 . . 177.2(5)
C33 C34 C35 C36 . . -1.2(9)
C34 C35 C36 C37 . . 2.5(8)
C35 C36 C37 C32 . . -1.6(7)
C35 C36 C37 C39 . . -179.2(5)
C33 C32 C37 C36 . . -0.6(6)
N4 C32 C37 C36 . . 179.2(4)
C33 C32 C37 C39 . . 177.0(4)
N4 C32 C37 C39 . . -3.1(6)
N5 C40 C41 C42 . . -176.4(4)
C45 C40 C41 C42 . . 2.8(6)
N5 C40 C41 C46 . . 0.6(6)
C45 C40 C41 C46 . . 179.8(4)
C40 C41 C42 C43 . . -3.0(7)
C46 C41 C42 C43 . . -180.0(5)
C41 C42 C43 C44 . . 2.6(9)
C42 C43 C44 C45 . . -1.7(9)
C43 C44 C45 C40 . . 1.3(7)
C43 C44 C45 C47 . . 178.8(5)
N5 C40 C45 C44 . . 177.2(4)
C41 C40 C45 C44 . . -2.0(6)
N5 C40 C45 C47 . . -0.3(6)
C41 C40 C45 C47 . . -179.5(4)
C6 N6 C48 C49 . . 1.5(16)
C53 C48 C49 C50 . . 0.4(7)
N6 C48 C49 C50 . . 180.0(4)
C53 C48 C49 C54 . . -177.5(4)
N6 C48 C49 C54 . . 2.1(6)
C48 C49 C50 C51 . . 0.9(7)
C54 C49 C50 C51 . . 178.8(4)
C49 C50 C51 C52 . . -1.9(8)
C50 C51 C52 C53 . . 1.5(8)
C51 C52 C53 C48 . . -0.2(8)
C51 C52 C53 C55 . . 179.9(5)
C49 C48 C53 C52 . . -0.8(7)
N6 C48 C53 C52 . . 179.7(4)
C49 C48 C53 C55 . . 179.1(5)
N6 C48 C53 C55 . . -0.4(7)
Nb1 C7 N7 C56 . . -5E1(8)
C7 N7 C56 C61 . . -8E1(2)
C7 N7 C56 C57 . . 10E1(2)
C61 C56 C57 C58 . . 0.1(8)
N7 C56 C57 C58 . . 180.0(5)
C61 C56 C57 C62 . . -180.0(8)
N7 C56 C57 C62 . . -0.1(6)
C56 C57 C58 C59 . . 0.1(12)
C62 C57 C58 C59 . . -179.8(10)
C57 C58 C59 C60 . . -0.2(16)
C58 C59 C60 C61 . . 0.0(17)
C57 C56 C61 C60 . . -0.2(12)
N7 C56 C61 C60 . . 179.9(7)
C57 C56 C61 C63 . . -179.9(7)
N7 C56 C61 C63 . . 0.2(12)
C59 C60 C61 C56 . . 0.2(16)
C59 C60 C61 C63 . . 179.8(11)
Nb1 C7' N7' C56' . . -10E1(3)
C7' N7' C56' C61' . . -97(11)
C7' N7' C56' C57' . . 83(11)
C61' C56' C57' C58' . . -0.2(7)
N7' C56' C57' C58' . . 179.8(5)
C61' C56' C57' C62' . . 179.6(7)
N7' C56' C57' C62' . . -0.3(5)
C56' C57' C58' C59' . . 0.6(12)
C62' C57' C58' C59' . . -179.3(9)
C57' C58' C59' C60' . . -0.9(15)
C58' C59' C60' C61' . . 0.9(16)
C57' C56' C61' C60' . . 0.3(11)
N7' C56' C61' C60' . . -179.8(7)
C57' C56' C61' C63' . . -179.9(6)
N7' C56' C61' C63' . . 0.1(11)
C59' C60' C61' C56' . . -0.7(15)
C59' C60' C61' C63' . . 179.5(10)
Nb1 C7" N7" C56" . . 13E1(2)
C7" N7" C56" C57" . . -52(8)
C7" N7" C56" C61" . . 128(8)
C61" C56" C57" C58" . . -0.2(7)
N7" C56" C57" C58" . . 179.8(5)
C61" C56" C57" C62" . . 179.8(7)
N7" C56" C57" C62" . . -0.3(5)
C56" C57" C58" C59" . . 0.6(11)
C62" C57" C58" C59" . . -179.4(9)
C57" C58" C59" C60" . . -0.8(15)
C58" C59" C60" C61" . . 0.7(16)
C57" C56" C61" C60" . . 0.0(11)
N7" C56" C61" C60" . . -179.9(7)
C57" C56" C61" C63" . . -179.8(7)
N7" C56" C61" C63" . . 0.2(11)
C59" C60" C61" C56" . . -0.2(14)
C59" C60" C61" C63" . . 179.6(10)
Nb1 C7Z N7Z C56Z . . -6E1(4)
C7Z N7Z C56Z C61Z . . 148(15)
C7Z N7Z C56Z C57Z . . -32(15)
C61Z C56Z C57Z C58Z . . 0.3(8)
N7Z C56Z C57Z C58Z . . -179.9(5)
C61Z C56Z C57Z C62Z . . -179.9(8)
N7Z C56Z C57Z C62Z . . -0.1(5)
C56Z C57Z C58Z C59Z . . -0.1(13)
C62Z C57Z C58Z C59Z . . -179.9(10)
C57Z C58Z C59Z C60Z . . -0.3(17)
C58Z C59Z C60Z C61Z . . 0.6(17)
C57Z C56Z C61Z C60Z . . 0.0(12)
N7Z C56Z C61Z C60Z . . -179.8(8)
C57Z C56Z C61Z C63Z . . -179.3(7)
N7Z C56Z C61Z C63Z . . 0.8(12)
C59Z C60Z C61Z C56Z . . -0.5(16)
C59Z C60Z C61Z C63Z . . 178.9(11)
